data_7208988
loop_
_publ_author_name
'Luo, Yun'
'Zheng, Yanjun'
'Calvez, Guillaume'
'Freslon, St\'ephane'
'Bernot, Kevin'
'Daiguebonne, Carole'
'Roisnel, Thierry'
'Guillou, Olivier'

_publ_section_title
;
 Synthesis, crystal structure and luminescent properties of new
 lanthanide-containing coordination polymers involving
 4,4&#x2032;-oxy-bis-benzoate as ligand
;
_journal_issue 4
_journal_name_full CrystEngComm
_journal_page_first 706
_journal_paper_doi 10.1039/c2ce26390d
_journal_volume 15
_journal_year 2013
_chemical_compound_source 'synthesis as described'
_chemical_formula_moiety 'C42 H36 La2 O21'
_chemical_formula_sum 'C42 H36 La2 O21'
_chemical_formula_weight 1154.53
_chemical_name_systematic
;
?
;
_space_group_IT_number 13
_symmetry_cell_setting monoclinic
_symmetry_Int_Tables_number 13
_symmetry_space_group_name_Hall '-P 2yac'
_symmetry_space_group_name_H-M 'P 1 2/n 1'
_atom_sites_solution_hydrogens geom
_atom_sites_solution_primary direct
_atom_sites_solution_secondary difmap
_audit_conform_dict_location ftp://ftp.iucr.org/pub/cif_core.dic
_audit_conform_dict_name cif_core.dic
_audit_conform_dict_version 2.4
_audit_creation_date 2012-10-08T09:53:43-00:00
_audit_creation_method 'WinGX routine CIF_UPDATE'
_cell_angle_alpha 90
_cell_angle_beta 102.03(7)
_cell_angle_gamma 90
_cell_formula_units_Z 4
_cell_length_a 23.662(4)
_cell_length_b 6.0657(10)
_cell_length_c 29.414(6)
_cell_measurement_reflns_used 30219
_cell_measurement_temperature 293(2)
_cell_measurement_theta_max 27.48
_cell_measurement_theta_min 2.91
_cell_measurement_wavelength 0.71073
_cell_volume 4129.0(17)
_computing_molecular_graphics 'Ortep-3 for Windows (Farrugia, 1997)'
_computing_publication_material
;
WinGX publication routines (Farrugia, 1999),
CRYSCAL (T. Roisnel, local program)
;
_computing_structure_refinement 'SHELXL-97 (Sheldrick, 1997)'
_computing_structure_solution 'SIR97 (Altomare et al., 1999)'
_diffrn_ambient_temperature 293(2)
_diffrn_detector 'CCD plate'
_diffrn_detector_area_resol_mean 9
_diffrn_measured_fraction_theta_full 0.998
_diffrn_measured_fraction_theta_max 0.998
_diffrn_measurement_device '95mm CCD camera on \k-goniostat'
_diffrn_measurement_device_type 'KappaCCD, Nonius'
_diffrn_measurement_method 'CCD rotation images, thin slices'
_diffrn_radiation_monochromator graphite
_diffrn_radiation_probe x-ray
_diffrn_radiation_type MoK\a
_diffrn_radiation_wavelength 0.71069
_diffrn_reflns_av_R_equivalents 0.0595
_diffrn_reflns_av_unetI/netI 0.0532
_diffrn_reflns_limit_h_max 23
_diffrn_reflns_limit_h_min -30
_diffrn_reflns_limit_k_max 7
_diffrn_reflns_limit_k_min -7
_diffrn_reflns_limit_l_max 30
_diffrn_reflns_limit_l_min -38
_diffrn_reflns_number 36748
_diffrn_reflns_theta_full 27.46
_diffrn_reflns_theta_max 27.46
_diffrn_reflns_theta_min 3.01
_diffrn_source 'Enraf Nonius FR590'
_exptl_absorpt_coefficient_mu 2.130
_exptl_absorpt_correction_T_max 0.880
_exptl_absorpt_correction_T_min 0.817
_exptl_absorpt_correction_type gaussian
_exptl_absorpt_process_details
;
'P. Coppens in Crystallographic Computing ed F.R. Ahmed, S.R. Hall and C.P. Huber,
Copenhagen, Munksgaard, (1970) pp 255-270'
;
_exptl_crystal_colour colourless
_exptl_crystal_density_diffrn 1.857
_exptl_crystal_density_method 'not measured'
_exptl_crystal_description plate
_exptl_crystal_F_000 2280
_exptl_crystal_size_max 0.09
_exptl_crystal_size_mid 0.06
_exptl_crystal_size_min 0.06
_refine_diff_density_max 1.502
_refine_diff_density_min -1.05
_refine_diff_density_rms 0.125
_refine_ls_extinction_coef 0.00050(8)
_refine_ls_extinction_expression Fc^*^=kFc[1+0.001xFc^2^\l^3^/sin(2\q)]^-1/4^
_refine_ls_extinction_method SHELXL
_refine_ls_goodness_of_fit_ref 1.024
_refine_ls_hydrogen_treatment constr
_refine_ls_matrix_type full
_refine_ls_number_parameters 587
_refine_ls_number_reflns 9422
_refine_ls_number_restraints 0
_refine_ls_restrained_S_all 1.024
_refine_ls_R_factor_all 0.0532
_refine_ls_R_factor_gt 0.0353
_refine_ls_shift/su_max 0.003
_refine_ls_shift/su_mean 0
_refine_ls_structure_factor_coef Fsqd
_refine_ls_weighting_details 'calc w=1/[\s^2^(Fo^2^)+(0.0472P)^2^+0.0000P] where P=(Fo^2^+2Fc^2^)/3'
_refine_ls_weighting_scheme calc
_refine_ls_wR_factor_gt 0.0812
_refine_ls_wR_factor_ref 0.0886
_reflns_number_gt 7466
_reflns_number_total 9422
_reflns_threshold_expression >2sigma(I)
_cod_data_source_file c2ce26390d.txt
_cod_data_source_block C1-YZ1
_cod_original_cell_volume 4129.0(13)
_cod_database_code 7208988

loop_
_symmetry_equiv_pos_as_xyz
'x, y, z'
'-x+1/2, y, -z+1/2'
'-x, -y, -z'
'x-1/2, -y, z-1/2'

loop_
_atom_site_label
_atom_site_type_symbol
_atom_site_fract_x
_atom_site_fract_y
_atom_site_fract_z
_atom_site_U_iso_or_equiv
_atom_site_adp_type
_atom_site_occupancy
_atom_site_symmetry_multiplicity
_atom_site_calc_flag
_atom_site_refinement_flags
La1 La -0.110528(8) 0.39328(3) -0.016888(7) 0.01923(7) Uani 1 1 d .
La2 La 0.173933(8) 0.48603(3) 0.520291(8) 0.01970(7) Uani 1 1 d .
O35 O 0.22730(11) 0.3441(4) 0.46550(10) 0.0316(6) Uani 1 1 d .
O101 O -0.15251(11) 0.7242(4) 0.02012(10) 0.0297(6) Uani 1 1 d .
O203 O 0.09284(11) 0.4351(4) 0.56467(11) 0.0356(7) Uani 1 1 d .
O15 O 0.09838(12) 0.6543(4) 0.46105(11) 0.0368(7) Uani 1 1 d .
O51 O 0.16188(12) 0.8053(4) 0.56722(10) 0.0361(7) Uani 1 1 d .
O12 O 0.04776(10) 0.7199(4) 0.07120(10) 0.0284(6) Uani 1 1 d .
O202 O 0.21895(11) 0.8259(4) 0.48773(10) 0.0343(7) Uani 1 1 d .
O32 O 0.14781(11) -0.0307(4) 0.05089(9) 0.0250(6) Uani 1 1 d .
O34 O 0.29003(12) 0.5261(4) 0.43273(10) 0.0332(7) Uani 1 1 d .
O55 O 0.16138(11) 0.7447(4) 0.95739(9) 0.0287(6) Uani 1 1 d .
C51 C 0.17842(15) 0.9914(5) 0.58305(14) 0.0232(8) Uani 1 1 d .
O31 O 0.09750(11) 0.2681(4) 0.06111(10) 0.0342(7) Uani 1 1 d .
O11 O -0.03391(12) 0.5483(5) 0.04183(10) 0.0369(7) Uani 1 1 d .
O33 O 0.16259(14) -0.0992(4) 0.26805(10) 0.0435(8) Uani 1 1 d .
O201 O 0.10680(11) 0.1732(4) 0.47896(11) 0.0400(7) Uani 1 1 d .
O52 O 0.20079(11) 1.1323(4) 0.56013(10) 0.0278(6) Uani 1 1 d .
O53 O 0.15527(14) 1.2167(4) 0.76443(10) 0.0424(7) Uani 1 1 d .
O14 O 0.01049(11) 0.7976(4) 0.44921(10) 0.0332(6) Uani 1 1 d .
OW1 O -0.01407(12) 0.2336(4) 0.45656(11) 0.0400(7) Uani 1 1 d .
C24 C -0.0207(2) 0.6193(9) 0.30849(18) 0.0554(14) Uani 1 1 d .
H24 H -0.0504 0.6815 0.2865 0.067 Uiso 1 1 calc R
C31 C 0.12797(15) 0.1018(5) 0.07721(13) 0.0216(8) Uani 1 1 d .
O54 O 0.22622(11) 0.5371(4) 0.93197(9) 0.0275(6) Uani 1 1 d .
C61 C 0.17958(14) 0.8239(5) 0.88287(13) 0.0213(7) Uani 1 1 d .
C11 C 0.00364(15) 0.6133(5) 0.07605(13) 0.0227(8) Uani 1 1 d .
C12 C -0.00407(15) 0.5598(6) 0.12402(14) 0.0243(8) Uani 1 1 d .
O102 O -0.04417(13) 0.0767(5) 0.02777(12) 0.0462(8) Uani 1 1 d .
C33 C 0.16974(17) -0.1271(6) 0.14654(14) 0.0290(9) Uani 1 1 d .
H33 H 0.1842 -0.2231 0.1271 0.035 Uiso 1 1 calc R
C42 C 0.24905(15) 0.3898(5) 0.43085(14) 0.0244(8) Uani 1 1 d .
O13 O -0.00807(16) 0.3307(5) 0.25561(11) 0.0558(9) Uani 1 1 d .
C59 C 0.19284(18) 0.8760(6) 0.80424(15) 0.0347(10) Uani 1 1 d .
H59 H 0.2073 0.8262 0.779 0.042 Uiso 1 1 calc R
C41 C 0.22483(15) 0.2733(6) 0.38647(13) 0.0239(8) Uani 1 1 d .
C15 C -0.00804(18) 0.4266(7) 0.21336(15) 0.0340(9) Uani 1 1 d .
C13 C 0.02473(16) 0.6791(6) 0.16223(15) 0.0320(9) Uani 1 1 d .
H13 H 0.0456 0.8039 0.1576 0.038 Uiso 1 1 calc R
C38 C 0.18171(17) 0.0389(6) 0.30520(14) 0.0290(9) Uani 1 1 d .
C35 C 0.15726(18) -0.0295(6) 0.22232(14) 0.0304(9) Uani 1 1 d .
C34 C 0.17821(17) -0.1720(6) 0.19335(15) 0.0330(9) Uani 1 1 d .
H34 H 0.1981 -0.2984 0.2054 0.04 Uiso 1 1 calc R
C17 C -0.03647(16) 0.3767(6) 0.13168(15) 0.0316(9) Uani 1 1 d .
H17 H -0.0575 0.299 0.1065 0.038 Uiso 1 1 calc R
C43 C 0.19280(17) 0.0797(6) 0.38737(14) 0.0290(9) Uani 1 1 d .
H43 H 0.1853 0.0297 0.4154 0.035 Uiso 1 1 calc R
C21 C 0.03798(16) 0.6172(6) 0.38614(15) 0.0289(9) Uani 1 1 d .
C18 C 0.0097(2) 0.4417(7) 0.29722(16) 0.0399(10) Uani 1 1 d .
C22 C 0.04956(15) 0.6941(6) 0.43508(14) 0.0254(8) Uani 1 1 d .
C62 C 0.18963(14) 0.6937(5) 0.92666(13) 0.0213(7) Uani 1 1 d .
C63 C 0.14912(16) 1.0237(5) 0.87967(14) 0.0260(8) Uani 1 1 d .
H63 H 0.1341 1.0727 0.9047 0.031 Uiso 1 1 calc R
C40 C 0.23318(16) 0.3481(6) 0.34407(14) 0.0302(9) Uani 1 1 d .
H40 H 0.254 0.4774 0.3429 0.036 Uiso 1 1 calc R
C57 C 0.14294(17) 0.9050(6) 0.65567(15) 0.0303(9) Uani 1 1 d .
H57 H 0.1275 0.7742 0.6419 0.036 Uiso 1 1 calc R
C60 C 0.20089(16) 0.7536(6) 0.84519(14) 0.0293(9) Uani 1 1 d .
H60 H 0.2211 0.6214 0.8471 0.035 Uiso 1 1 calc R
C32 C 0.13977(15) 0.0601(5) 0.12806(13) 0.0222(8) Uani 1 1 d .
C20 C 0.0695(2) 0.4435(8) 0.37276(17) 0.0445(11) Uani 1 1 d .
H20 H 0.1009 0.3859 0.3938 0.053 Uiso 1 1 calc R
C58 C 0.16265(17) 1.0748(6) 0.80192(14) 0.0284(8) Uani 1 1 d .
C53 C 0.19453(17) 1.2417(6) 0.65222(15) 0.0320(9) Uani 1 1 d .
H53 H 0.2137 1.3388 0.6362 0.038 Uiso 1 1 calc R
C54 C 0.18925(18) 1.2922(6) 0.69672(15) 0.0347(10) Uani 1 1 d .
H54 H 0.2044 1.4235 0.7104 0.042 Uiso 1 1 calc R
C52 C 0.17155(16) 1.0470(5) 0.63083(14) 0.0245(8) Uani 1 1 d .
C44 C 0.17231(18) -0.0372(6) 0.34734(15) 0.0336(10) Uani 1 1 d .
H44 H 0.1521 -0.1678 0.3486 0.04 Uiso 1 1 calc R
C56 C 0.13714(19) 0.9544(6) 0.70005(16) 0.0351(10) Uani 1 1 d .
H56 H 0.1172 0.8596 0.716 0.042 Uiso 1 1 calc R
C16 C -0.03762(18) 0.3104(7) 0.17584(15) 0.0379(10) Uani 1 1 d .
H16 H -0.0586 0.1858 0.1805 0.045 Uiso 1 1 calc R
C37 C 0.11970(16) 0.2027(6) 0.15797(14) 0.0284(8) Uani 1 1 d .
H37 H 0.1 0.3298 0.1462 0.034 Uiso 1 1 calc R
C36 C 0.12847(17) 0.1591(6) 0.20507(15) 0.0343(9) Uani 1 1 d .
H36 H 0.115 0.2564 0.2248 0.041 Uiso 1 1 calc R
C64 C 0.14133(17) 1.1476(6) 0.83950(14) 0.0290(9) Uani 1 1 d .
H64 H 0.1216 1.2809 0.8377 0.035 Uiso 1 1 calc R
C39 C 0.21134(17) 0.2353(6) 0.30315(15) 0.0338(9) Uani 1 1 d .
H39 H 0.2164 0.2903 0.2748 0.041 Uiso 1 1 calc R
C14 C 0.02287(18) 0.6155(7) 0.20706(16) 0.0380(10) Uani 1 1 d .
H14 H 0.0419 0.6971 0.2325 0.046 Uiso 1 1 calc R
C23 C -0.00649(19) 0.7034(8) 0.35265(16) 0.0470(12) Uani 1 1 d .
H23 H -0.0274 0.8224 0.3604 0.056 Uiso 1 1 calc R
C55 C 0.16154(17) 1.1481(6) 0.72101(14) 0.0315(9) Uani 1 1 d .
C19 C 0.0548(2) 0.3570(8) 0.32889(17) 0.0522(13) Uani 1 1 d .
H19 H 0.0757 0.2393 0.3206 0.063 Uiso 1 1 calc R

loop_
_atom_site_aniso_label
_atom_site_aniso_U_11
_atom_site_aniso_U_22
_atom_site_aniso_U_33
_atom_site_aniso_U_23
_atom_site_aniso_U_13
_atom_site_aniso_U_12
La1 0.02423(12) 0.01931(11) 0.01436(12) 0.00066(8) 0.00446(9) 0.00053(7)
La2 0.02323(12) 0.01960(11) 0.01613(13) -0.00107(8) 0.00380(9) -0.00150(7)
O35 0.0399(16) 0.0377(14) 0.0201(16) -0.0087(12) 0.0133(13) -0.0060(11)
O101 0.0397(15) 0.0254(13) 0.0251(17) -0.0039(11) 0.0090(12) 0.0006(11)
O203 0.0300(15) 0.0370(14) 0.042(2) 0.0018(13) 0.0122(14) -0.0002(11)
O15 0.0352(16) 0.0436(15) 0.0272(18) -0.0029(13) -0.0035(13) 0.0030(12)
O51 0.0510(17) 0.0273(14) 0.0352(19) -0.0111(12) 0.0211(15) -0.0117(12)
O12 0.0271(14) 0.0333(14) 0.0263(17) -0.0017(12) 0.0089(12) -0.0049(11)
O202 0.0401(16) 0.0312(13) 0.0311(18) 0.0104(12) 0.0063(13) 0.0006(12)
O32 0.0342(14) 0.0220(12) 0.0186(15) -0.0002(10) 0.0049(12) -0.0005(10)
O34 0.0359(16) 0.0386(15) 0.0233(17) 0.0024(12) 0.0021(13) -0.0132(12)
O55 0.0341(14) 0.0337(14) 0.0215(16) 0.0069(11) 0.0132(12) 0.0045(11)
C51 0.0229(19) 0.0255(19) 0.021(2) 0.0015(15) 0.0041(16) 0.0036(13)
O31 0.0462(17) 0.0300(14) 0.0284(17) 0.0086(12) 0.0121(14) 0.0099(12)
O11 0.0406(17) 0.0471(16) 0.0197(17) 0.0022(13) -0.0012(13) -0.0121(13)
O33 0.075(2) 0.0386(16) 0.0151(17) -0.0056(13) 0.0040(15) -0.0125(14)
O201 0.0377(16) 0.0336(14) 0.046(2) -0.0096(14) 0.0032(15) -0.0064(12)
O52 0.0346(15) 0.0260(13) 0.0241(16) 0.0033(11) 0.0091(12) -0.0009(10)
O53 0.079(2) 0.0316(15) 0.0200(17) 0.0051(12) 0.0176(16) 0.0108(14)
O14 0.0348(15) 0.0346(14) 0.0313(18) -0.0081(12) 0.0089(13) 0.0041(11)
OW1 0.0409(16) 0.0389(15) 0.041(2) 0.0011(14) 0.0094(15) 0.0062(12)
C24 0.055(3) 0.083(4) 0.022(3) 0.001(2) -0.007(2) 0.021(3)
C31 0.0281(19) 0.0185(17) 0.019(2) -0.0019(14) 0.0068(16) -0.0050(13)
O54 0.0301(14) 0.0314(13) 0.0194(16) 0.0016(11) 0.0019(12) 0.0081(11)
C61 0.0207(18) 0.0263(18) 0.017(2) 0.0028(15) 0.0044(15) -0.0012(13)
C11 0.0238(19) 0.0257(18) 0.018(2) -0.0023(15) 0.0018(16) 0.0009(14)
C12 0.0197(18) 0.0322(18) 0.021(2) -0.0051(16) 0.0049(16) -0.0002(14)
O102 0.054(2) 0.0392(16) 0.044(2) 0.0104(14) 0.0068(16) 0.0196(14)
C33 0.041(2) 0.0258(19) 0.019(2) -0.0014(15) 0.0022(18) 0.0045(15)
C42 0.0232(19) 0.0294(19) 0.020(2) -0.0001(15) 0.0028(16) 0.0009(14)
O13 0.094(3) 0.0580(19) 0.0157(18) -0.0026(15) 0.0112(17) -0.0253(18)
C59 0.046(3) 0.043(2) 0.018(2) 0.0028(18) 0.0133(19) 0.0113(18)
C41 0.0233(18) 0.0284(19) 0.020(2) -0.0030(15) 0.0041(16) -0.0001(14)
C15 0.038(2) 0.048(2) 0.018(2) -0.0047(19) 0.0112(19) -0.0048(18)
C13 0.034(2) 0.035(2) 0.028(3) -0.0025(18) 0.0069(19) -0.0054(16)
C38 0.035(2) 0.035(2) 0.015(2) -0.0052(16) 0.0018(17) 0.0028(16)
C35 0.037(2) 0.038(2) 0.016(2) -0.0051(17) 0.0037(18) -0.0083(16)
C34 0.042(2) 0.034(2) 0.021(2) 0.0000(17) 0.0025(19) 0.0043(17)
C17 0.028(2) 0.046(2) 0.020(2) -0.0065(18) 0.0036(17) -0.0116(16)
C43 0.040(2) 0.033(2) 0.015(2) 0.0037(16) 0.0064(17) -0.0018(16)
C21 0.027(2) 0.037(2) 0.022(2) 0.0008(17) 0.0062(17) 0.0015(15)
C18 0.052(3) 0.049(2) 0.020(2) 0.000(2) 0.010(2) -0.008(2)
C22 0.027(2) 0.0248(18) 0.023(2) 0.0014(15) 0.0006(17) 0.0015(14)
C62 0.0233(18) 0.0261(18) 0.014(2) -0.0013(14) 0.0025(15) -0.0048(14)
C63 0.033(2) 0.0280(19) 0.018(2) -0.0025(15) 0.0090(17) 0.0003(15)
C40 0.035(2) 0.036(2) 0.021(2) 0.0016(17) 0.0074(18) -0.0104(16)
C57 0.038(2) 0.028(2) 0.026(2) -0.0008(16) 0.0071(18) -0.0047(15)
C60 0.034(2) 0.033(2) 0.021(2) 0.0038(16) 0.0069(17) 0.0130(16)
C32 0.0241(19) 0.0245(17) 0.018(2) -0.0012(15) 0.0036(15) -0.0041(14)
C20 0.044(3) 0.062(3) 0.027(3) -0.002(2) 0.005(2) 0.021(2)
C58 0.038(2) 0.0291(19) 0.018(2) 0.0053(16) 0.0043(17) 0.0001(16)
C53 0.045(2) 0.0278(19) 0.023(2) 0.0003(17) 0.0081(19) -0.0077(16)
C54 0.057(3) 0.028(2) 0.019(2) -0.0025(16) 0.009(2) -0.0068(17)
C52 0.034(2) 0.0210(17) 0.017(2) 0.0017(14) 0.0032(17) 0.0012(14)
C44 0.048(3) 0.031(2) 0.022(2) -0.0018(17) 0.008(2) -0.0114(17)
C56 0.049(3) 0.031(2) 0.026(3) 0.0060(18) 0.010(2) -0.0056(18)
C16 0.045(2) 0.045(2) 0.025(3) 0.0005(19) 0.010(2) -0.0179(19)
C37 0.032(2) 0.030(2) 0.022(2) -0.0037(16) 0.0031(17) 0.0031(15)
C36 0.043(2) 0.038(2) 0.022(2) -0.0116(18) 0.0074(19) 0.0036(17)
C64 0.040(2) 0.0266(18) 0.021(2) -0.0011(16) 0.0072(18) 0.0036(16)
C39 0.043(2) 0.043(2) 0.016(2) 0.0020(18) 0.0091(18) -0.0100(18)
C14 0.043(2) 0.048(3) 0.022(2) -0.0065(19) 0.005(2) -0.0093(18)
C23 0.048(3) 0.063(3) 0.025(3) -0.002(2) -0.002(2) 0.027(2)
C55 0.045(2) 0.033(2) 0.017(2) 0.0034(17) 0.0069(18) 0.0083(17)
C19 0.069(3) 0.063(3) 0.026(3) -0.008(2) 0.012(3) 0.026(2)

loop_
_atom_type_symbol
_atom_type_description
_atom_type_scat_dispersion_real
_atom_type_scat_dispersion_imag
_atom_type_scat_source
C C 0.0033 0.0016 'International Tables Vol C Tables 4.2.6.8 and 6.1.1.4'
H H 0 0 'International Tables Vol C Tables 4.2.6.8 and 6.1.1.4'
O O 0.0106 0.006 'International Tables Vol C Tables 4.2.6.8 and 6.1.1.4'
La La -0.2871 2.4523 'International Tables Vol C Tables 4.2.6.8 and 6.1.1.4'

loop_
_geom_angle_atom_site_label_1
_geom_angle_atom_site_label_2
_geom_angle_atom_site_label_3
_geom_angle
_geom_angle_site_symmetry_1
_geom_angle_site_symmetry_3
O11 La1 O55 91.67(9) . 3_566
O11 La1 O31 84.03(10) . 3_565
O55 La1 O31 141.61(8) 3_566 3_565
O11 La1 O12 96.12(9) . 3_565
O55 La1 O12 143.56(8) 3_566 3_565
O31 La1 O12 74.74(8) 3_565 3_565
O11 La1 O32 141.02(9) . 3
O55 La1 O32 78.57(8) 3_566 3
O31 La1 O32 126.15(9) 3_565 3
O12 La1 O32 73.08(8) 3_565 3
O11 La1 O34 143.43(9) . 4_565
O55 La1 O34 87.13(9) 3_566 4_565
O31 La1 O34 74.80(9) 3_565 4_565
O12 La1 O34 106.32(9) 3_565 4_565
O32 La1 O34 74.37(8) 3 4_565
O11 La1 O101 72.14(9) . .
O55 La1 O101 71.16(8) 3_566 .
O31 La1 O101 71.23(8) 3_565 .
O12 La1 O101 144.88(8) 3_565 .
O32 La1 O101 135.96(8) 3 .
O34 La1 O101 72.93(8) 4_565 .
O11 La1 O102 69.46(10) . .
O55 La1 O102 74.26(9) 3_566 .
O31 La1 O102 137.17(9) 3_565 .
O12 La1 O102 75.37(9) 3_565 .
O32 La1 O102 71.57(9) 3 .
O34 La1 O102 143.69(9) 4_565 .
O101 La1 O102 126.55(10) . .
O35 La2 O51 143.76(9) . .
O35 La2 O15 94.58(10) . .
O51 La2 O15 85.25(10) . .
O35 La2 O52 83.55(9) . 1_545
O51 La2 O52 118.24(9) . 1_545
O15 La2 O52 141.30(9) . 1_545
O35 La2 O54 81.62(9) . 2_556
O51 La2 O54 77.97(9) . 2_556
O15 La2 O54 144.36(9) . 2_556
O52 La2 O54 73.81(8) 1_545 2_556
O35 La2 O203 148.72(9) . .
O51 La2 O203 67.43(9) . .
O15 La2 O203 84.21(9) . .
O52 La2 O203 78.37(8) 1_545 .
O54 La2 O203 116.74(9) 2_556 .
O35 La2 O202 73.95(9) . .
O51 La2 O202 71.46(9) . .
O15 La2 O202 72.57(9) . .
O52 La2 O202 141.52(8) 1_545 .
O54 La2 O202 72.34(8) 2_556 .
O203 La2 O202 134.01(8) . .
O35 La2 O201 77.35(9) . .
O51 La2 O201 135.47(9) . .
O15 La2 O201 71.80(9) . .
O52 La2 O201 70.09(9) 1_545 .
O54 La2 O201 139.78(8) 2_556 .
O203 La2 O201 72.59(9) . .
O202 La2 O201 131.58(10) . .
C42 O35 La2 145.2(2) . .
C22 O15 La2 161.4(3) . .
C51 O51 La2 149.9(2) . .
C11 O12 La1 123.3(2) . 3_565
C31 O32 La1 131.0(2) . 3
C42 O34 La1 139.0(2) . 4_666
C62 O55 La1 146.0(2) . 3_566
O51 C51 O52 122.8(4) . .
O51 C51 C52 117.9(3) . .
O52 C51 C52 119.3(3) . .
C31 O31 La1 136.7(2) . 3_565
C11 O11 La1 172.6(3) . .
C38 O33 C35 122.1(3) . .
C51 O52 La2 138.0(2) . 1_565
C58 O53 C55 122.1(3) . .
C18 C24 C23 118.9(4) . .
C18 C24 H24 120.5 . .
C23 C24 H24 120.5 . .
O32 C31 O31 121.8(4) . .
O32 C31 C32 119.3(3) . .
O31 C31 C32 118.9(3) . .
C62 O54 La2 134.4(2) . 2_556
C60 C61 C63 118.8(3) . .
C60 C61 C62 120.9(3) . .
C63 C61 C62 120.3(3) . .
O11 C11 O12 122.2(4) . .
O11 C11 C12 118.8(3) . .
O12 C11 C12 119.0(3) . .
C17 C12 C13 118.5(4) . .
C17 C12 C11 120.3(3) . .
C13 C12 C11 121.0(3) . .
C34 C33 C32 120.6(4) . .
C34 C33 H33 119.7 . .
C32 C33 H33 119.7 . .
O35 C42 O34 123.0(4) . .
O35 C42 C41 117.1(3) . .
O34 C42 C41 119.9(3) . .
C15 O13 C18 122.5(3) . .
C60 C59 C58 118.6(4) . .
C60 C59 H59 120.7 . .
C58 C59 H59 120.7 . .
C40 C41 C43 118.2(4) . .
C40 C41 C42 122.3(3) . .
C43 C41 C42 119.5(3) . .
O13 C15 C16 114.5(4) . .
O13 C15 C14 124.7(4) . .
C16 C15 C14 120.6(4) . .
C14 C13 C12 121.2(4) . .
C14 C13 H13 119.4 . .
C12 C13 H13 119.4 . .
O33 C38 C44 114.9(3) . .
O33 C38 C39 124.9(4) . .
C44 C38 C39 120.1(4) . .
C36 C35 C34 120.6(4) . .
C36 C35 O33 123.3(4) . .
C34 C35 O33 115.9(4) . .
C35 C34 C33 119.9(4) . .
C35 C34 H34 120 . .
C33 C34 H34 120 . .
C16 C17 C12 120.6(4) . .
C16 C17 H17 119.7 . .
C12 C17 H17 119.7 . .
C44 C43 C41 120.8(4) . .
C44 C43 H43 119.6 . .
C41 C43 H43 119.6 . .
C23 C21 C20 117.1(4) . .
C23 C21 C22 122.1(3) . .
C20 C21 C22 120.7(4) . .
C19 C18 C24 120.4(4) . .
C19 C18 O13 118.1(4) . .
C24 C18 O13 121.2(4) . .
O14 C22 O15 122.4(4) . .
O14 C22 C21 118.5(3) . .
O15 C22 C21 119.1(3) . .
O55 C62 O54 122.7(3) . .
O55 C62 C61 118.3(3) . .
O54 C62 C61 119.0(3) . .
C64 C63 C61 120.2(4) . .
C64 C63 H63 119.9 . .
C61 C63 H63 119.9 . .
C41 C40 C39 121.6(3) . .
C41 C40 H40 119.2 . .
C39 C40 H40 119.2 . .
C56 C57 C52 121.3(4) . .
C56 C57 H57 119.4 . .
C52 C57 H57 119.4 . .
C61 C60 C59 121.6(3) . .
C61 C60 H60 119.2 . .
C59 C60 H60 119.2 . .
C33 C32 C37 118.5(4) . .
C33 C32 C31 120.5(3) . .
C37 C32 C31 121.0(3) . .
C19 C20 C21 120.7(4) . .
C19 C20 H20 119.7 . .
C21 C20 H20 119.7 . .
O53 C58 C64 115.7(3) . .
O53 C58 C59 123.8(4) . .
C64 C58 C59 120.4(4) . .
C54 C53 C52 120.9(4) . .
C54 C53 H53 119.5 . .
C52 C53 H53 119.5 . .
C53 C54 C55 120.0(4) . .
C53 C54 H54 120 . .
C55 C54 H54 120 . .
C57 C52 C53 118.3(4) . .
C57 C52 C51 121.1(3) . .
C53 C52 C51 120.6(3) . .
C43 C44 C38 120.1(4) . .
C43 C44 H44 119.9 . .
C38 C44 H44 119.9 . .
C57 C56 C55 119.3(4) . .
C57 C56 H56 120.3 . .
C55 C56 H56 120.3 . .
C17 C16 C15 120.4(4) . .
C17 C16 H16 119.8 . .
C15 C16 H16 119.8 . .
C32 C37 C36 121.1(3) . .
C32 C37 H37 119.4 . .
C36 C37 H37 119.4 . .
C35 C36 C37 119.3(4) . .
C35 C36 H36 120.4 . .
C37 C36 H36 120.4 . .
C58 C64 C63 120.4(3) . .
C58 C64 H64 119.8 . .
C63 C64 H64 119.8 . .
C38 C39 C40 119.0(4) . .
C38 C39 H39 120.5 . .
C40 C39 H39 120.5 . .
C13 C14 C15 118.6(4) . .
C13 C14 H14 120.7 . .
C15 C14 H14 120.7 . .
C24 C23 C21 122.2(4) . .
C24 C23 H23 118.9 . .
C21 C23 H23 118.9 . .
C54 C55 O53 116.3(4) . .
C54 C55 C56 120.2(4) . .
O53 C55 C56 123.3(4) . .
C18 C19 C20 120.6(4) . .
C18 C19 H19 119.7 . .
C20 C19 H19 119.7 . .

loop_
_geom_bond_atom_site_label_1
_geom_bond_atom_site_label_2
_geom_bond_distance
_geom_bond_site_symmetry_2
La1 O11 2.418(3) .
La1 O55 2.468(2) 3_566
La1 O31 2.484(2) 3_565
La1 O12 2.494(3) 3_565
La1 O32 2.499(2) 3
La1 O34 2.553(3) 4_565
La1 O101 2.579(2) .
La1 O102 2.649(3) .
La2 O35 2.404(3) .
La2 O51 2.429(3) .
La2 O15 2.445(3) .
La2 O52 2.464(2) 1_545
La2 O54 2.503(3) 2_556
La2 O203 2.555(3) .
La2 O202 2.594(3) .
La2 O201 2.607(3) .
O35 C42 1.265(4) .
O15 C22 1.268(4) .
O51 C51 1.253(4) .
O12 C11 1.261(4) .
O12 La1 2.494(3) 3_565
O32 C31 1.272(4) .
O32 La1 2.499(2) 3
O34 C42 1.267(4) .
O34 La1 2.553(3) 4_666
O55 C62 1.269(4) .
O55 La1 2.467(2) 3_566
C51 O52 1.270(4) .
C51 C52 1.487(5) .
O31 C31 1.273(4) .
O31 La1 2.484(2) 3_565
O11 C11 1.259(5) .
O33 C38 1.376(5) .
O33 C35 1.391(5) .
O52 La2 2.464(2) 1_565
O53 C58 1.381(5) .
O53 C55 1.381(5) .
O14 C22 1.258(4) .
C24 C18 1.373(7) .
C24 C23 1.371(7) .
C24 H24 0.93 .
C31 C32 1.485(5) .
O54 C62 1.273(4) .
O54 La2 2.503(3) 2_556
C61 C60 1.377(5) .
C61 C63 1.403(5) .
C61 C62 1.487(5) .
C11 C12 1.495(5) .
C12 C17 1.395(5) .
C12 C13 1.390(5) .
C33 C34 1.376(6) .
C33 C32 1.388(5) .
C33 H33 0.93 .
C42 C41 1.490(5) .
O13 C15 1.372(5) .
O13 C18 1.383(5) .
C59 C60 1.394(5) .
C59 C58 1.396(5) .
C59 H59 0.93 .
C41 C40 1.380(5) .
C41 C43 1.401(5) .
C15 C16 1.372(6) .
C15 C14 1.392(6) .
C13 C14 1.383(6) .
C13 H13 0.93 .
C38 C44 1.383(6) .
C38 C39 1.390(5) .
C35 C36 1.373(6) .
C35 C34 1.377(6) .
C34 H34 0.93 .
C17 C16 1.365(6) .
C17 H17 0.93 .
C43 C44 1.373(6) .
C43 H43 0.93 .
C21 C23 1.385(6) .
C21 C20 1.394(5) .
C21 C22 1.483(6) .
C18 C19 1.363(7) .
C63 C64 1.380(5) .
C63 H63 0.93 .
C40 C39 1.387(6) .
C40 H40 0.93 .
C57 C56 1.374(6) .
C57 C52 1.393(5) .
C57 H57 0.93 .
C60 H60 0.93 .
C32 C37 1.386(5) .
C20 C19 1.369(6) .
C20 H20 0.93 .
C58 C64 1.380(5) .
C53 C54 1.375(6) .
C53 C52 1.394(5) .
C53 H53 0.93 .
C54 C55 1.378(5) .
C54 H54 0.93 .
C44 H44 0.93 .
C56 C55 1.395(6) .
C56 H56 0.93 .
C16 H16 0.93 .
C37 C36 1.383(6) .
C37 H37 0.93 .
C36 H36 0.93 .
C64 H64 0.93 .
C39 H39 0.93 .
C14 H14 0.93 .
C23 H23 0.93 .
C19 H19 0.93 .
